data_7153251
loop_
_publ_author_name
'Afarinkia, Kamyar'
'Royappa, Martin'
'Scowen, Ian J.'
'Steed, Jonathan W.'
'Yu, Hiu-Wan'

_publ_section_title
;
 A synthesis of oligomeric alpha-hydroxy phenylphosphinates and a study of
 the conformational preferences of the dimers.
;
_journal_issue 3
_journal_name_full 'Organic &amp; biomolecular chemistry'
_journal_page_first 600
_journal_page_last 606
_journal_paper_doi 10.1039/b917737j
_journal_volume 8
_journal_year 2010
_chemical_formula_sum 'C23 H34 O5 P2'
_chemical_formula_weight 452.44
_chemical_name_systematic
;
?
;
_space_group_IT_number 2
_symmetry_cell_setting triclinic
_symmetry_space_group_name_Hall '-P 1'
_symmetry_space_group_name_H-M 'P -1'
_atom_sites_solution_hydrogens geom
_atom_sites_solution_primary direct
_atom_sites_solution_secondary difmap
_audit_creation_method SHELXL-97
_cell_angle_alpha 113.9030(10)
_cell_angle_beta 96.4940(10)
_cell_angle_gamma 91.6580(10)
_cell_formula_units_Z 2
_cell_length_a 9.1386(2)
_cell_length_b 11.9523(2)
_cell_length_c 12.7388(3)
_cell_measurement_reflns_used 9817
_cell_measurement_temperature 296(2)
_cell_measurement_theta_max 28.85
_cell_measurement_theta_min 2.66
_cell_volume 1259.64(5)
_computing_cell_refinement 'Bruker SAINT'
_computing_data_collection 'Bruker APEX2'
_computing_data_reduction 'Bruker SAINT'
_computing_molecular_graphics 'Bruker SHELXTL'
_computing_publication_material 'Bruker SHELXTL'
_computing_structure_refinement 'SHELXL-97 (Sheldrick, 1997)'
_computing_structure_solution 'SHELXS-97 (Sheldrick, 1990)'
_diffrn_ambient_temperature 296(2)
_diffrn_measured_fraction_theta_full 0.991
_diffrn_measured_fraction_theta_max 0.991
_diffrn_measurement_device_type 'Bruker APEX-II CCD'
_diffrn_measurement_method '\f and \w scans'
_diffrn_radiation_monochromator graphite
_diffrn_radiation_source 'fine-focus sealed tube'
_diffrn_radiation_type MoK\a
_diffrn_radiation_wavelength 0.71073
_diffrn_reflns_av_R_equivalents 0.0336
_diffrn_reflns_av_sigmaI/netI 0.0214
_diffrn_reflns_limit_h_max 12
_diffrn_reflns_limit_h_min -12
_diffrn_reflns_limit_k_max 16
_diffrn_reflns_limit_k_min -16
_diffrn_reflns_limit_l_max 17
_diffrn_reflns_limit_l_min -17
_diffrn_reflns_number 88980
_diffrn_reflns_theta_full 29.94
_diffrn_reflns_theta_max 29.94
_diffrn_reflns_theta_min 2.66
_diffrn_standards_number 0
_exptl_absorpt_coefficient_mu 0.201
_exptl_absorpt_correction_T_max 0.9689
_exptl_absorpt_correction_T_min 0.9175
_exptl_absorpt_correction_type none
_exptl_crystal_colour colourless
_exptl_crystal_density_diffrn 1.193
_exptl_crystal_density_meas 0
_exptl_crystal_density_method 'not measured'
_exptl_crystal_description plate
_exptl_crystal_F_000 484
_exptl_crystal_size_max 0.44
_exptl_crystal_size_mid 0.35
_exptl_crystal_size_min 0.16
_refine_diff_density_max 0.304
_refine_diff_density_min -0.261
_refine_diff_density_rms 0.043
_refine_ls_extinction_method none
_refine_ls_goodness_of_fit_ref 1.047
_refine_ls_hydrogen_treatment mixed
_refine_ls_matrix_type full
_refine_ls_number_parameters 280
_refine_ls_number_reflns 7245
_refine_ls_number_restraints 0
_refine_ls_restrained_S_all 1.047
_refine_ls_R_factor_all 0.0665
_refine_ls_R_factor_gt 0.0404
_refine_ls_shift/su_max 0.009
_refine_ls_shift/su_mean 0.001
_refine_ls_structure_factor_coef Fsqd
_refine_ls_weighting_details 'calc w=1/[\s^2^(Fo^2^)+(0.0559P)^2^+0.3100P] where P=(Fo^2^+2Fc^2^)/3'
_refine_ls_weighting_scheme calc
_refine_ls_wR_factor_gt 0.1037
_refine_ls_wR_factor_ref 0.1227
_reflns_number_gt 5180
_reflns_number_total 7245
_reflns_threshold_expression >2sigma(I)
_cod_data_source_file b917737j.txt
_cod_data_source_block mr048_d1_0m
_cod_depositor_comments
;
The following automatic conversions were performed:

'_symmetry_cell_setting' value 'Triclinic' changed to 'triclinic'
according to /home/saulius/struct/CIF-dictionaries/cif_core.dic
dictionary named 'cif_core.dic' version 2.4.2 from 2011-04-26.

Automatic conversion script
Id: cif_fix_values 1891 2012-01-12 08:04:46Z andrius 
;
_cod_original_sg_symbol_H-M P-1
_cod_database_code 7153251

loop_
_symmetry_equiv_pos_as_xyz
'x, y, z'
'-x, -y, -z'

loop_
_atom_site_label
_atom_site_type_symbol
_atom_site_fract_x
_atom_site_fract_y
_atom_site_fract_z
_atom_site_U_iso_or_equiv
_atom_site_adp_type
_atom_site_occupancy
_atom_site_symmetry_multiplicity
_atom_site_calc_flag
_atom_site_refinement_flags
P1 P 0.55998(4) 0.65100(3) 0.76269(3) 0.04013(11) Uani 1 1 d .
P2 P 0.85721(4) 0.73857(3) 0.61243(3) 0.03941(10) Uani 1 1 d .
O11 O 0.63723(11) 0.75272(9) 0.73039(8) 0.0408(2) Uani 1 1 d .
O12 O 0.45574(13) 0.56096(11) 0.66768(10) 0.0543(3) Uani 1 1 d .
O13 O 0.83765(14) 0.66626(13) 0.86760(11) 0.0585(3) Uani 1 1 d .
O21 O 0.88188(12) 0.70871(9) 0.48403(9) 0.0471(3) Uani 1 1 d .
O22 O 0.92637(12) 0.66001(11) 0.66542(11) 0.0534(3) Uani 1 1 d .
C1 C 0.65627(15) 0.72870(13) 0.61155(12) 0.0394(3) Uani 1 1 d .
H1 H 0.6144 0.6454 0.5600 0.047 Uiso 1 1 calc R
C2 C 0.57514(17) 0.82120(16) 0.57789(15) 0.0486(4) Uani 1 1 d .
H2A H 0.5888 0.8057 0.4989 0.058 Uiso 1 1 calc R
H2B H 0.6207 0.9028 0.6275 0.058 Uiso 1 1 calc R
C3 C 0.40918(18) 0.82022(17) 0.58592(15) 0.0536(4) Uani 1 1 d .
H3 H 0.3961 0.8263 0.6633 0.064 Uiso 1 1 calc R
C4 C 0.3488(3) 0.9326(2) 0.5739(2) 0.0878(7) Uani 1 1 d .
H4A H 0.3558 0.9270 0.4974 0.132 Uiso 1 1 calc R
H4B H 0.4054 1.0054 0.6300 0.132 Uiso 1 1 calc R
H4C H 0.2473 0.9362 0.5869 0.132 Uiso 1 1 calc R
C5 C 0.3234(2) 0.7039(2) 0.4984(2) 0.0844(7) Uani 1 1 d .
H5A H 0.2221 0.7046 0.5121 0.127 Uiso 1 1 calc R
H5B H 0.3653 0.6342 0.5057 0.127 Uiso 1 1 calc R
H5C H 0.3280 0.6987 0.4217 0.127 Uiso 1 1 calc R
C11 C 0.92819(15) 0.89614(13) 0.68594(13) 0.0421(3) Uani 1 1 d .
C12 C 0.9218(2) 0.97653(15) 0.63242(17) 0.0565(4) Uani 1 1 d .
H12 H 0.8791 0.9492 0.5555 0.068 Uiso 1 1 calc R
C13 C 0.9788(3) 1.09770(18) 0.6932(2) 0.0769(6) Uani 1 1 d .
H13A H 0.9752 1.1513 0.6568 0.092 Uiso 1 1 calc R
C14 C 1.0403(2) 1.1386(2) 0.8069(2) 0.0808(7) Uani 1 1 d .
H14 H 1.0780 1.2199 0.8474 0.097 Uiso 1 1 calc R
C15 C 1.0464(2) 1.0609(2) 0.86076(19) 0.0777(6) Uani 1 1 d .
H15 H 1.0879 1.0894 0.9380 0.093 Uiso 1 1 calc R
C16 C 0.9911(2) 0.93895(19) 0.80081(16) 0.0614(4) Uani 1 1 d .
H16 H 0.9962 0.8860 0.8379 0.074 Uiso 1 1 calc R
C21 C 0.47727(18) 0.74682(15) 0.88624(14) 0.0484(4) Uani 1 1 d .
C22 C 0.5607(3) 0.8292(2) 0.98566(19) 0.0882(8) Uani 1 1 d .
H22 H 0.6630 0.8372 0.9901 0.106 Uiso 1 1 calc R
C23 C 0.4918(4) 0.9009(3) 1.0800(2) 0.1138(11) Uani 1 1 d .
H23 H 0.5480 0.9571 1.1474 0.137 Uiso 1 1 calc R
C24 C 0.3416(3) 0.8885(3) 1.0734(2) 0.0943(8) Uani 1 1 d .
H24 H 0.2960 0.9365 1.1365 0.113 Uiso 1 1 calc R
C25 C 0.2585(3) 0.8070(2) 0.9757(2) 0.0812(6) Uani 1 1 d .
H25 H 0.1564 0.7986 0.9723 0.097 Uiso 1 1 calc R
C26 C 0.3253(2) 0.73655(19) 0.88173(18) 0.0630(5) Uani 1 1 d .
H26 H 0.2677 0.6815 0.8145 0.076 Uiso 1 1 calc R
C31 C 0.71345(17) 0.57955(15) 0.81143(13) 0.0459(3) Uani 1 1 d .
H31 H 0.7432 0.5150 0.7423 0.055 Uiso 1 1 calc R
C32 C 0.6729(2) 0.5195(2) 0.89153(17) 0.0642(5) Uani 1 1 d .
H32 H 0.6503 0.5849 0.9632 0.077 Uiso 1 1 calc R
C33 C 0.8048(3) 0.4599(3) 0.9233(3) 0.1157(11) Uani 1 1 d .
H33A H 0.7866 0.4378 0.9855 0.173 Uiso 1 1 calc R
H33B H 0.8911 0.5166 0.9474 0.173 Uiso 1 1 calc R
H33C H 0.8203 0.3875 0.8571 0.173 Uiso 1 1 calc R
C34 C 0.5384(3) 0.4288(2) 0.8406(2) 0.0902(7) Uani 1 1 d .
H34A H 0.5542 0.3672 0.7668 0.135 Uiso 1 1 calc R
H34B H 0.4538 0.4710 0.8304 0.135 Uiso 1 1 calc R
H34C H 0.5217 0.3906 0.8920 0.135 Uiso 1 1 calc R
C41 C 0.8749(2) 0.58186(15) 0.39812(15) 0.0609(5) Uani 1 1 d .
H41A H 0.7768 0.5420 0.3869 0.073 Uiso 1 1 calc R
H41B H 0.9455 0.5368 0.4247 0.073 Uiso 1 1 calc R
C42 C 0.9092(3) 0.58257(18) 0.28894(17) 0.0736(6) Uani 1 1 d .
H42A H 0.8353 0.6229 0.2607 0.110 Uiso 1 1 calc R
H42B H 0.9104 0.4996 0.2329 0.110 Uiso 1 1 calc R
H42C H 1.0042 0.6257 0.3016 0.110 Uiso 1 1 calc R
H13O H 0.881(3) 0.673(2) 0.816(2) 0.083(8) Uiso 1 1 d .

loop_
_atom_site_aniso_label
_atom_site_aniso_U_11
_atom_site_aniso_U_22
_atom_site_aniso_U_33
_atom_site_aniso_U_23
_atom_site_aniso_U_13
_atom_site_aniso_U_12
P1 0.03607(19) 0.0431(2) 0.0416(2) 0.01739(16) 0.00784(15) 0.00065(15)
P2 0.03550(19) 0.03890(19) 0.0490(2) 0.02128(16) 0.01254(15) 0.00828(14)
O11 0.0386(5) 0.0422(5) 0.0422(5) 0.0176(4) 0.0072(4) 0.0014(4)
O12 0.0479(6) 0.0557(7) 0.0544(7) 0.0196(5) 0.0029(5) -0.0088(5)
O13 0.0476(7) 0.0742(8) 0.0542(7) 0.0291(6) -0.0004(6) 0.0018(6)
O21 0.0555(6) 0.0370(5) 0.0500(6) 0.0161(5) 0.0189(5) 0.0065(4)
O22 0.0467(6) 0.0582(7) 0.0719(7) 0.0401(6) 0.0189(5) 0.0195(5)
C1 0.0359(7) 0.0416(7) 0.0427(7) 0.0188(6) 0.0080(6) 0.0024(6)
C2 0.0391(8) 0.0571(9) 0.0581(9) 0.0320(8) 0.0066(7) 0.0075(7)
C3 0.0394(8) 0.0693(11) 0.0564(9) 0.0297(8) 0.0065(7) 0.0129(7)
C4 0.0631(13) 0.0996(17) 0.118(2) 0.0595(16) 0.0137(13) 0.0356(12)
C5 0.0530(11) 0.0953(16) 0.0907(16) 0.0307(13) -0.0149(11) -0.0037(11)
C11 0.0309(7) 0.0436(7) 0.0501(8) 0.0164(6) 0.0089(6) 0.0049(6)
C12 0.0586(10) 0.0438(8) 0.0646(11) 0.0220(8) 0.0015(8) -0.0016(7)
C13 0.0812(14) 0.0465(10) 0.0986(17) 0.0277(11) 0.0057(12) -0.0066(10)
C14 0.0665(13) 0.0523(11) 0.0940(17) 0.0011(11) 0.0115(12) -0.0141(9)
C15 0.0597(12) 0.0859(15) 0.0587(12) 0.0040(11) -0.0013(9) -0.0120(11)
C16 0.0529(10) 0.0715(12) 0.0553(10) 0.0231(9) 0.0029(8) -0.0002(9)
C21 0.0466(8) 0.0515(8) 0.0496(8) 0.0211(7) 0.0149(7) 0.0071(7)
C22 0.0622(13) 0.1026(17) 0.0650(13) -0.0025(12) 0.0151(10) 0.0037(12)
C23 0.107(2) 0.121(2) 0.0640(15) -0.0147(15) 0.0194(14) 0.0128(18)
C24 0.0992(19) 0.1069(19) 0.0776(16) 0.0273(14) 0.0471(15) 0.0445(16)
C25 0.0681(13) 0.0988(17) 0.0844(16) 0.0370(14) 0.0378(12) 0.0306(12)
C26 0.0506(10) 0.0720(12) 0.0679(11) 0.0267(10) 0.0207(9) 0.0110(9)
C31 0.0468(8) 0.0519(8) 0.0450(8) 0.0242(7) 0.0124(7) 0.0081(7)
C32 0.0725(12) 0.0805(12) 0.0618(11) 0.0466(10) 0.0260(9) 0.0196(10)
C33 0.101(2) 0.172(3) 0.148(3) 0.135(3) 0.0329(18) 0.042(2)
C34 0.0978(18) 0.0966(17) 0.1080(19) 0.0700(16) 0.0338(15) -0.0012(14)
C41 0.0801(13) 0.0388(8) 0.0568(10) 0.0108(7) 0.0189(9) -0.0063(8)
C42 0.1017(16) 0.0541(10) 0.0554(11) 0.0107(9) 0.0214(11) -0.0055(10)

loop_
_atom_type_symbol
_atom_type_description
_atom_type_scat_dispersion_real
_atom_type_scat_dispersion_imag
_atom_type_scat_source
C C 0.0033 0.0016 'International Tables Vol C Tables 4.2.6.8 and 6.1.1.4'
H H 0.0000 0.0000 'International Tables Vol C Tables 4.2.6.8 and 6.1.1.4'
O O 0.0106 0.0060 'International Tables Vol C Tables 4.2.6.8 and 6.1.1.4'
P P 0.1023 0.0942 'International Tables Vol C Tables 4.2.6.8 and 6.1.1.4'

loop_
_geom_angle_atom_site_label_1
_geom_angle_atom_site_label_2
_geom_angle_atom_site_label_3
_geom_angle
O12 P1 O11 114.04(6)
O12 P1 C21 114.58(7)
O11 P1 C21 100.65(7)
O12 P1 C31 112.59(7)
O11 P1 C31 105.11(6)
C21 P1 C31 108.85(7)
O22 P2 O21 116.55(6)
O22 P2 C11 112.61(7)
O21 P2 C11 101.96(6)
O22 P2 C1 110.18(6)
O21 P2 C1 105.92(6)
C11 P2 C1 109.05(7)
C1 O11 P1 121.67(9)
C31 O13 H13O 107.4(17)
C41 O21 P2 120.90(10)
O11 C1 C2 108.46(12)
O11 C1 P2 104.57(9)
C2 C1 P2 115.15(10)
O11 C1 H1 109.5
C2 C1 H1 109.5
P2 C1 H1 109.5
C1 C2 C3 115.49(13)
C1 C2 H2A 108.4
C3 C2 H2A 108.4
C1 C2 H2B 108.4
C3 C2 H2B 108.4
H2A C2 H2B 107.5
C5 C3 C4 110.89(17)
C5 C3 C2 112.95(16)
C4 C3 C2 109.72(16)
C5 C3 H3 107.7
C4 C3 H3 107.7
C2 C3 H3 107.7
C3 C4 H4A 109.5
C3 C4 H4B 109.5
H4A C4 H4B 109.5
C3 C4 H4C 109.5
H4A C4 H4C 109.5
H4B C4 H4C 109.5
C3 C5 H5A 109.5
C3 C5 H5B 109.5
H5A C5 H5B 109.5
C3 C5 H5C 109.5
H5A C5 H5C 109.5
H5B C5 H5C 109.5
C12 C11 C16 118.98(16)
C12 C11 P2 122.45(13)
C16 C11 P2 118.57(13)
C11 C12 C13 120.17(18)
C11 C12 H12 119.9
C13 C12 H12 119.9
C14 C13 C12 120.1(2)
C14 C13 H13A 120.0
C12 C13 H13A 120.0
C15 C14 C13 120.41(19)
C15 C14 H14 119.8
C13 C14 H14 119.8
C14 C15 C16 120.2(2)
C14 C15 H15 119.9
C16 C15 H15 119.9
C11 C16 C15 120.14(19)
C11 C16 H16 119.9
C15 C16 H16 119.9
C22 C21 C26 119.00(17)
C22 C21 P1 121.84(14)
C26 C21 P1 119.16(14)
C21 C22 C23 119.9(2)
C21 C22 H22 120.1
C23 C22 H22 120.1
C24 C23 C22 119.9(2)
C24 C23 H23 120.0
C22 C23 H23 120.0
C25 C24 C23 120.6(2)
C25 C24 H24 119.7
C23 C24 H24 119.7
C24 C25 C26 120.0(2)
C24 C25 H25 120.0
C26 C25 H25 120.0
C25 C26 C21 120.6(2)
C25 C26 H26 119.7
C21 C26 H26 119.7
O13 C31 C32 109.29(14)
O13 C31 P1 110.85(11)
C32 C31 P1 113.90(12)
O13 C31 H31 107.5
C32 C31 H31 107.5
P1 C31 H31 107.5
C34 C32 C33 111.2(2)
C34 C32 C31 113.06(16)
C33 C32 C31 109.68(16)
C34 C32 H32 107.6
C33 C32 H32 107.6
C31 C32 H32 107.6
C32 C33 H33A 109.5
C32 C33 H33B 109.5
H33A C33 H33B 109.5
C32 C33 H33C 109.5
H33A C33 H33C 109.5
H33B C33 H33C 109.5
C32 C34 H34A 109.5
C32 C34 H34B 109.5
H34A C34 H34B 109.5
C32 C34 H34C 109.5
H34A C34 H34C 109.5
H34B C34 H34C 109.5
O21 C41 C42 108.58(14)
O21 C41 H41A 110.0
C42 C41 H41A 110.0
O21 C41 H41B 110.0
C42 C41 H41B 110.0
H41A C41 H41B 108.4
C41 C42 H42A 109.5
C41 C42 H42B 109.5
H42A C42 H42B 109.5
C41 C42 H42C 109.5
H42A C42 H42C 109.5
H42B C42 H42C 109.5

loop_
_geom_bond_atom_site_label_1
_geom_bond_atom_site_label_2
_geom_bond_distance
P1 O12 1.4680(12)
P1 O11 1.6023(10)
P1 C21 1.7940(16)
P1 C31 1.8395(16)
P2 O22 1.4792(11)
P2 O21 1.5713(11)
P2 C11 1.7909(15)
P2 C1 1.8351(14)
O11 C1 1.4542(16)
O13 C31 1.422(2)
O13 H13O 0.83(3)
O21 C41 1.4610(19)
C1 C2 1.522(2)
C1 H1 0.9800
C2 C3 1.532(2)
C2 H2A 0.9700
C2 H2B 0.9700
C3 C5 1.508(3)
C3 C4 1.524(3)
C3 H3 0.9800
C4 H4A 0.9600
C4 H4B 0.9600
C4 H4C 0.9600
C5 H5A 0.9600
C5 H5B 0.9600
C5 H5C 0.9600
C11 C12 1.384(2)
C11 C16 1.385(2)
C12 C13 1.387(3)
C12 H12 0.9300
C13 C14 1.370(3)
C13 H13A 0.9300
C14 C15 1.359(4)
C14 H14 0.9300
C15 C16 1.389(3)
C15 H15 0.9300
C16 H16 0.9300
C21 C22 1.372(3)
C21 C26 1.383(2)
C22 C23 1.394(3)
C22 H22 0.9300
C23 C24 1.365(4)
C23 H23 0.9300
C24 C25 1.355(4)
C24 H24 0.9300
C25 C26 1.376(3)
C25 H25 0.9300
C26 H26 0.9300
C31 C32 1.536(2)
C31 H31 0.9800
C32 C34 1.509(3)
C32 C33 1.516(3)
C32 H32 0.9800
C33 H33A 0.9600
C33 H33B 0.9600
C33 H33C 0.9600
C34 H34A 0.9600
C34 H34B 0.9600
C34 H34C 0.9600
C41 C42 1.463(3)
C41 H41A 0.9700
C41 H41B 0.9700
C42 H42A 0.9600
C42 H42B 0.9600
C42 H42C 0.9600
